data_1534177
loop_
_publ_author_name
'Aurivillius, K.'
'Stalhandske, C.'

_publ_section_title
;
 X-Ray Studies on the Mercury(II) Bromates K2 Hg (Br O3)2 (N O3)2 and Hg
 (Br O3)2 (H2 O)2
;
_journal_name_full 'Acta Chemica Scandinavica, Series A: (28,1974-)'
_journal_page_first 537
_journal_page_last 544
_journal_volume 35
_journal_year 1981
_chemical_formula_sum 'Br2 Hg K2 N2 O12'
_chemical_name_systematic 'K2 Hg (Br O3)2 (N O3)2'
_space_group_IT_number 58
_symmetry_space_group_name_Hall '-P 2 2n'
_symmetry_space_group_name_H-M 'P n n m'
_cell_angle_alpha 90
_cell_angle_beta 90
_cell_angle_gamma 90
_cell_formula_units_Z 2
_cell_length_a 14.17
_cell_length_b 7.254
_cell_length_c 5.656
_cell_volume 581.376
_citation_journal_id_ASTM ACAPCT
_cod_data_source_file Aurivillius_ACAPCT_1981_17.cif
_cod_data_source_block Br2Hg1K2N2O12
_cod_original_cell_volume 581.3756
_cod_original_formula_sum 'Br2 Hg1 K2 N2 O12'
_cod_database_code 1534177

loop_
_symmetry_equiv_pos_as_xyz
x,y,z
-x,-y,z
x+1/2,-y+1/2,-z+1/2
-x+1/2,y+1/2,-z+1/2
-x,-y,-z
x,y,-z
-x-1/2,y-1/2,z-1/2
x-1/2,-y-1/2,z-1/2

loop_
_atom_site_label
_atom_site_type_symbol
_atom_site_fract_x
_atom_site_fract_y
_atom_site_fract_z
_atom_site_occupancy
_atom_site_U_iso_or_equiv
O1 O-2 0.1248 0.0882 0.2728 1 0.0
Br1 Br+5 0.384 0.73193 0 1 0.0
O4 O-2 0.1285 0.4812 0 1 0.0
O3 O-2 0.2824 0.8385 0 1 0.0
K1 K+1 0.2807 0.2438 0 1 0.0
N1 N+5 0.0888 0.6265 0 1 0.0
Hg1 Hg+2 0 0 0 1 0.0
O2 O-2 0.4326 0.2049 0.3156 1 0.0
